data_7007316
loop_
_publ_author_name
'Guerra, Krassimira P.'
'Delgado, Rita'
'Drew, Michael G. B.'
'F\'elix, V\'itor'

_publ_section_title
;
 Bis- and tris-(3-aminopropyl) derivatives of 14-membered
 tetraazamacrocycles containing pyridine: synthesis, protonation and
 complexation studies.
;
_journal_issue 34
_journal_name_full 'Dalton transactions (Cambridge, England : 2003)'
_journal_page_first 4124
_journal_page_last 4133
_journal_paper_doi 10.1039/b603484e
_journal_year 2006
_chemical_formula_sum 'C40 H60 Cl6 Co3 N12'
_chemical_formula_weight 1098.49
_space_group_IT_number 15
_symmetry_cell_setting monoclinic
_symmetry_Int_Tables_number 15
_symmetry_space_group_name_Hall '-C 2yc'
_symmetry_space_group_name_H-M 'C 1 2/c 1'
_atom_sites_solution_hydrogens geom
_atom_sites_solution_primary direct
_atom_sites_solution_secondary difmap
_audit_creation_method SHELXL-97
_cell_angle_alpha 90.00
_cell_angle_beta 97.39(1)
_cell_angle_gamma 90.00
_cell_formula_units_Z 4
_cell_length_a 30.071(33)
_cell_length_b 10.042(12)
_cell_length_c 16.331(18)
_cell_measurement_temperature 293(2)
_cell_volume 4891(10)
_computing_cell_refinement XDS
_computing_data_collection 'XDS (Kabsch, 1991)'
_computing_data_reduction XDS
_computing_molecular_graphics PLATON(Spek,2003)
_computing_structure_refinement 'SHELXL-97 (Sheldrick, 1997)'
_computing_structure_solution 'SHELXS-97 (Sheldrick, 1997)'
_diffrn_ambient_temperature 293(2)
_diffrn_measured_fraction_theta_full 0.976
_diffrn_measured_fraction_theta_max 0.976
_diffrn_measurement_device_type 'Marresearch Image Plate'
_diffrn_radiation_monochromator graphite
_diffrn_radiation_probe x-ray
_diffrn_radiation_type MoK\a
_diffrn_radiation_wavelength 0.71073
_diffrn_reflns_av_R_equivalents 0.0944
_diffrn_reflns_av_sigmaI/netI 0.1170
_diffrn_reflns_limit_h_max 36
_diffrn_reflns_limit_h_min 0
_diffrn_reflns_limit_k_max 9
_diffrn_reflns_limit_k_min -10
_diffrn_reflns_limit_l_max 19
_diffrn_reflns_limit_l_min -17
_diffrn_reflns_number 4515
_diffrn_reflns_theta_full 26.03
_diffrn_reflns_theta_max 26.03
_diffrn_reflns_theta_min 2.14
_diffrn_source 'fine-focus sealed tube'
_exptl_absorpt_coefficient_mu 1.377
_exptl_absorpt_correction_T_max 1.00
_exptl_absorpt_correction_T_min 0.93
_exptl_absorpt_correction_type empirical
_exptl_crystal_colour blue
_exptl_crystal_density_diffrn 1.492
_exptl_crystal_density_method 'not measured'
_exptl_crystal_description parallelopiped
_exptl_crystal_F_000 2268
_exptl_crystal_size_max 0.25
_exptl_crystal_size_mid 0.15
_exptl_crystal_size_min 0.20
_refine_diff_density_max 0.654
_refine_diff_density_min -0.589
_refine_diff_density_rms 0.136
_refine_ls_extinction_method none
_refine_ls_goodness_of_fit_ref 0.994
_refine_ls_hydrogen_treatment mixed
_refine_ls_matrix_type full
_refine_ls_number_parameters 277
_refine_ls_number_reflns 3116
_refine_ls_number_restraints 0
_refine_ls_restrained_S_all 0.994
_refine_ls_R_factor_all 0.1728
_refine_ls_R_factor_gt 0.0800
_refine_ls_shift/su_max 0.000
_refine_ls_shift/su_mean 0.000
_refine_ls_structure_factor_coef Fsqd
_refine_ls_weighting_details 'w=1/[\s^2^(Fo^2^)+(0.1524P)^2^+0.0000P] where P=(Fo^2^+2Fc^2^)/3'
_refine_ls_weighting_scheme calc
_refine_ls_wR_factor_gt 0.2100
_refine_ls_wR_factor_ref 0.2496
_reflns_number_gt 1663
_reflns_number_total 3116
_reflns_threshold_expression >2sigma(I)
_cod_data_source_file b603484e.txt
_cod_data_source_block compound1
_cod_depositor_comments
;
The following automatic conversions were performed:
'_exptl_absorpt_correction_type' value 'Empirical' changed to 'empirical'
according to '/home/saulius/struct/CIF-dictionaries/cif_core.dic'
dictionary named 'cif_core.dic' version 2.4.1 from 2010-06-29.

Automatic conversion script
Id: cif_fix_enum 1527 2010-12-29 10:47:43Z saulius 

The following automatic conversions were performed:

'_refine_ls_weighting_scheme' value 'calc
w=1/[\s^2^(Fo^2^)+(0.1524P)^2^+0.0000P] where P=(Fo^2^+2Fc^2^)/3' was
changed to 'calc'. New tag '_refine_ls_weighting_details' was
created. The value of the new tag was set to
'w=1/[\s^2^(Fo^2^)+(0.1524P)^2^+0.0000P] where P=(Fo^2^+2Fc^2^)/3'.

Automatic conversion script
Id: cif_fix_values 3143 2015-03-26 13:38:13Z robertas 
;
_cod_original_sg_symbol_H-M 'C 2/c'
_cod_database_code 7007316

loop_
_symmetry_equiv_pos_as_xyz
'x, y, z'
'x, -y, z+1/2'
'x+1/2, y+1/2, z'
'x+1/2, -y+1/2, z+1/2'
'-x, -y, -z'
'-x, y, -z-1/2'
'-x+1/2, -y+1/2, -z'
'-x+1/2, y+1/2, -z-1/2'

loop_
_atom_site_label
_atom_site_type_symbol
_atom_site_fract_x
_atom_site_fract_y
_atom_site_fract_z
_atom_site_U_iso_or_equiv
_atom_site_adp_type
_atom_site_occupancy
_atom_site_calc_flag
_atom_site_refinement_flags
_atom_site_disorder_assembly
_atom_site_disorder_group
Co1 Co 0.34948(4) 0.17328(16) -0.08836(8) 0.0427(5) Uani 1 d . . .
N1 N 0.3798(3) 0.2996(9) 0.0119(5) 0.043(2) Uani 1 d . . .
C2 C 0.3877(3) 0.4339(11) -0.0237(6) 0.049(3) Uani 1 d . . .
H2A H 0.3588 0.4745 -0.0413 0.059 Uiso 1 calc R . .
H2B H 0.4029 0.4890 0.0199 0.059 Uiso 1 calc R . .
C3 C 0.4138(4) 0.4367(13) -0.0937(7) 0.064(3) Uani 1 d . . .
H3A H 0.4423 0.3933 -0.0763 0.077 Uiso 1 calc R . .
H3B H 0.4203 0.5291 -0.1049 0.077 Uiso 1 calc R . .
C4 C 0.3932(4) 0.3721(14) -0.1756(7) 0.057(3) Uani 1 d . . .
H4A H 0.3636 0.4099 -0.1904 0.069 Uiso 1 calc R . .
H4B H 0.4113 0.3983 -0.2180 0.069 Uiso 1 calc R . .
N5 N 0.3889(3) 0.2263(10) -0.1781(5) 0.047(2) Uani 1 d . . .
C6 C 0.3636(4) 0.1927(15) -0.2600(6) 0.069(4) Uani 1 d . . .
H6A H 0.3813 0.2208 -0.3026 0.083 Uiso 1 calc R . .
H6B H 0.3360 0.2438 -0.2670 0.083 Uiso 1 calc R . .
C7 C 0.3519(4) 0.0470(15) -0.2735(6) 0.066(4) Uani 1 d . . .
H7A H 0.3786 -0.0050 -0.2560 0.079 Uiso 1 calc R . .
H7B H 0.3442 0.0327 -0.3324 0.079 Uiso 1 calc R . .
C8 C 0.3136(4) -0.0093(13) -0.2299(6) 0.055(3) Uani 1 d . . .
H8A H 0.2876 0.0480 -0.2419 0.066 Uiso 1 calc R . .
H8B H 0.3055 -0.0965 -0.2526 0.066 Uiso 1 calc R . .
N9 N 0.3247(2) -0.0216(10) -0.1373(5) 0.049(3) Uani 1 d . . .
C10 C 0.3593(3) -0.1268(12) -0.1127(7) 0.052(3) Uani 1 d . . .
H10A H 0.3768 -0.1418 -0.1578 0.063 Uiso 1 calc R . .
H10B H 0.3444 -0.2096 -0.1022 0.063 Uiso 1 calc R . .
C11 C 0.3902(3) -0.0871(13) -0.0366(6) 0.040(3) Uani 1 d . . .
C12 C 0.4165(4) -0.1745(14) 0.0120(7) 0.061(4) Uani 1 d . . .
H12 H 0.4144 -0.2651 0.0002 0.074 Uiso 1 calc R . .
C13 C 0.4457(3) -0.1314(14) 0.0777(7) 0.051(3) Uani 1 d . . .
H13 H 0.4628 -0.1918 0.1115 0.062 Uiso 1 calc R . .
C14 C 0.4491(3) 0.0022(14) 0.0926(6) 0.053(3) Uani 1 d . . .
H14 H 0.4703 0.0343 0.1345 0.063 Uiso 1 calc R . .
C15 C 0.4205(3) 0.0914(12) 0.0442(6) 0.039(3) Uani 1 d . . .
C16 C 0.4224(3) 0.2369(12) 0.0514(7) 0.048(3) Uani 1 d . . .
H16A H 0.4473 0.2702 0.0251 0.058 Uiso 1 calc R . .
H16B H 0.4275 0.2615 0.1093 0.058 Uiso 1 calc R . .
N17 N 0.3918(3) 0.0426(11) -0.0199(4) 0.041(2) Uani 1 d . . .
C51 C 0.4346(3) 0.1662(13) -0.1716(7) 0.063(4) Uani 1 d . . .
H51A H 0.4516 0.2097 -0.2097 0.076 Uiso 1 calc R . .
H51B H 0.4321 0.0730 -0.1846 0.076 Uiso 1 calc R . .
H51C H 0.4494 0.1772 -0.1164 0.076 Uiso 1 calc R . .
C103 C 0.3278(4) 0.3903(13) 0.2042(7) 0.056(3) Uani 1 d . . .
C101 C 0.3464(3) 0.3063(12) 0.0718(6) 0.048(3) Uani 1 d . . .
H10E H 0.3430 0.2182 0.0947 0.058 Uiso 1 calc R . .
H10F H 0.3175 0.3322 0.0425 0.058 Uiso 1 calc R . .
C104 C 0.3592(4) 0.4045(13) 0.1430(7) 0.061(3) Uani 1 d . . .
H10C H 0.3895 0.3865 0.1687 0.073 Uiso 1 calc R . .
H10D H 0.3582 0.4949 0.1219 0.073 Uiso 1 calc R . .
N104 N 0.3040(4) 0.3824(11) 0.2531(6) 0.067(3) Uani 1 d . . .
C501 C 0.2841(3) -0.0477(11) -0.1007(6) 0.044(3) Uani 1 d . . .
H50A H 0.2650 0.0302 -0.1092 0.053 Uiso 1 calc R . .
H50B H 0.2922 -0.0581 -0.0417 0.053 Uiso 1 calc R . .
C502 C 0.2566(3) -0.1684(13) -0.1324(7) 0.068(4) Uani 1 d . . .
H50C H 0.2453 -0.1564 -0.1903 0.081 Uiso 1 calc R . .
H50D H 0.2753 -0.2474 -0.1272 0.081 Uiso 1 calc R . .
C503 C 0.2185(4) -0.1855(13) -0.0839(8) 0.063(4) Uani 1 d . . .
N504 N 0.1901(3) -0.2005(13) -0.0469(7) 0.081(4) Uani 1 d . . .
Co2 Co 0.5000 0.3974(2) 0.2500 0.0454(7) Uani 1 d S . .
Cl1 Cl 0.28574(9) 0.2919(4) -0.12370(17) 0.0635(10) Uani 1 d . . .
Cl2 Cl 0.47060(10) 0.5376(3) 0.14742(17) 0.0648(10) Uani 1 d . . .
Cl3 Cl 0.55166(10) 0.2529(4) 0.20925(19) 0.0697(10) Uani 1 d . . .

loop_
_atom_site_aniso_label
_atom_site_aniso_U_11
_atom_site_aniso_U_22
_atom_site_aniso_U_33
_atom_site_aniso_U_23
_atom_site_aniso_U_13
_atom_site_aniso_U_12
Co1 0.0426(8) 0.0467(13) 0.0388(8) 0.0019(7) 0.0049(6) 0.0050(7)
N1 0.047(5) 0.028(7) 0.053(5) 0.009(4) 0.007(4) 0.005(4)
C2 0.060(7) 0.027(9) 0.060(7) -0.007(6) 0.009(5) 0.006(6)
C3 0.083(8) 0.043(10) 0.069(8) -0.007(7) 0.022(7) -0.001(7)
C4 0.065(8) 0.055(12) 0.057(7) 0.020(6) 0.032(6) 0.000(6)
N5 0.052(5) 0.032(8) 0.056(6) 0.009(4) 0.008(4) 0.011(4)
C6 0.071(8) 0.111(14) 0.026(6) 0.004(6) 0.006(5) 0.001(8)
C7 0.065(8) 0.103(13) 0.030(6) -0.010(7) 0.003(5) -0.008(7)
C8 0.068(7) 0.054(10) 0.043(6) 0.004(6) 0.006(5) 0.002(6)
N9 0.036(5) 0.067(8) 0.046(5) -0.001(5) 0.013(4) -0.013(4)
C10 0.039(6) 0.053(10) 0.063(7) -0.001(6) 0.000(5) 0.006(6)
C11 0.039(6) 0.031(10) 0.050(6) -0.003(6) 0.012(4) 0.002(5)
C12 0.058(7) 0.065(11) 0.060(7) 0.013(7) 0.006(6) -0.002(7)
C13 0.045(6) 0.034(10) 0.069(8) 0.010(6) -0.014(5) 0.011(6)
C14 0.052(6) 0.050(11) 0.052(7) 0.014(6) -0.010(5) 0.003(6)
C15 0.043(6) 0.039(10) 0.037(6) -0.008(5) 0.010(4) 0.006(5)
C16 0.044(6) 0.034(10) 0.063(7) 0.003(6) -0.011(5) -0.003(6)
N17 0.043(5) 0.039(8) 0.039(5) 0.004(4) 0.000(4) -0.003(4)
C51 0.050(7) 0.078(12) 0.060(7) 0.004(7) 0.005(5) -0.005(6)
C103 0.068(8) 0.051(10) 0.048(7) -0.005(6) 0.000(6) 0.001(6)
C101 0.043(6) 0.060(9) 0.042(6) -0.004(5) 0.011(4) 0.006(6)
C104 0.065(8) 0.056(10) 0.064(8) -0.001(7) 0.013(6) -0.003(7)
N104 0.084(7) 0.059(9) 0.059(7) -0.019(6) 0.008(6) -0.018(6)
C501 0.048(6) 0.034(9) 0.049(6) -0.008(5) 0.004(5) -0.002(5)
C502 0.041(6) 0.092(13) 0.070(8) -0.029(7) 0.006(5) -0.013(7)
C503 0.077(9) 0.045(10) 0.066(8) -0.008(6) -0.001(7) -0.018(7)
N504 0.056(7) 0.110(12) 0.081(8) 0.019(7) 0.024(6) -0.011(6)
Co2 0.0451(11) 0.0434(18) 0.0475(12) 0.000 0.0047(8) 0.000
Cl1 0.0536(17) 0.072(3) 0.0625(18) 0.0050(15) 0.0005(13) 0.0147(15)
Cl2 0.0672(19) 0.057(3) 0.0667(18) 0.0159(16) -0.0041(14) -0.0035(16)
Cl3 0.0675(19) 0.073(3) 0.073(2) -0.0031(17) 0.0249(15) 0.0166(17)

loop_
_atom_type_symbol
_atom_type_description
_atom_type_scat_dispersion_real
_atom_type_scat_dispersion_imag
_atom_type_scat_source
C C 0.0033 0.0016 'International Tables Vol C Tables 4.2.6.8 and 6.1.1.4'
H H 0.0000 0.0000 'International Tables Vol C Tables 4.2.6.8 and 6.1.1.4'
N N 0.0061 0.0033 'International Tables Vol C Tables 4.2.6.8 and 6.1.1.4'
Co Co 0.3494 0.9721 'International Tables Vol C Tables 4.2.6.8 and 6.1.1.4'
Cl Cl 0.1484 0.1585 'International Tables Vol C Tables 4.2.6.8 and 6.1.1.4'

loop_
_geom_angle_atom_site_label_1
_geom_angle_atom_site_label_2
_geom_angle_atom_site_label_3
_geom_angle
_geom_angle_site_symmetry_1
_geom_angle_site_symmetry_3
_geom_angle_publ_flag
N17 Co1 N5 100.3(3) . . ?
N17 Co1 N1 78.0(4) . . ?
N5 Co1 N1 99.3(3) . . ?
N17 Co1 N9 77.7(4) . . ?
N5 Co1 N9 99.7(4) . . ?
N1 Co1 N9 151.4(3) . . ?
N17 Co1 Cl1 156.6(2) . . ?
N5 Co1 Cl1 103.1(3) . . ?
N1 Co1 Cl1 98.2(2) . . ?
N9 Co1 Cl1 98.0(2) . . ?
C101 N1 C16 110.4(8) . . ?
C101 N1 C2 111.6(8) . . ?
C16 N1 C2 112.0(8) . . ?
C101 N1 Co1 105.6(6) . . ?
C16 N1 Co1 109.3(6) . . ?
C2 N1 Co1 107.7(6) . . ?
C3 C2 N1 116.6(9) . . ?
C2 C3 C4 118.1(10) . . ?
N5 C4 C3 117.9(9) . . ?
C4 N5 C6 106.5(9) . . ?
C4 N5 C51 108.8(9) . . ?
C6 N5 C51 109.3(9) . . ?
C4 N5 Co1 107.1(6) . . ?
C6 N5 Co1 107.8(7) . . ?
C51 N5 Co1 116.9(7) . . ?
N5 C6 C7 115.6(10) . . ?
C6 C7 C8 117.4(11) . . ?
N9 C8 C7 114.2(8) . . ?
C501 N9 C10 110.7(9) . . ?
C501 N9 C8 109.6(7) . . ?
C10 N9 C8 112.5(8) . . ?
C501 N9 Co1 105.9(6) . . ?
C10 N9 Co1 109.7(6) . . ?
C8 N9 Co1 108.1(7) . . ?
N9 C10 C11 111.5(10) . . ?
N17 C11 C12 120.5(10) . . ?
N17 C11 C10 115.5(9) . . ?
C12 C11 C10 124.0(12) . . ?
C11 C12 C13 121.2(13) . . ?
C14 C13 C12 118.6(10) . . ?
C13 C14 C15 119.8(10) . . ?
N17 C15 C14 118.9(11) . . ?
N17 C15 C16 115.8(9) . . ?
C14 C15 C16 125.0(10) . . ?
C15 C16 N1 111.2(8) . . ?
C11 N17 C15 120.9(9) . . ?
C11 N17 Co1 120.6(6) . . ?
C15 N17 Co1 118.5(8) . . ?
N104 C103 C104 177.9(12) . . ?
N1 C101 C104 113.6(9) . . ?
C103 C104 C101 109.3(9) . . ?
N9 C501 C502 117.0(9) . . ?
C503 C502 C501 109.5(9) . . ?
N504 C503 C502 178.8(15) . . ?
Cl2 Co2 Cl2 103.7(2) 6_656 . ?
Cl2 Co2 Cl3 113.09(13) 6_656 6_656 ?
Cl2 Co2 Cl3 113.11(13) . 6_656 ?
Cl2 Co2 Cl3 113.11(13) 6_656 . ?
Cl2 Co2 Cl3 113.09(13) . . ?
Cl3 Co2 Cl3 101.2(2) 6_656 . ?

loop_
_geom_bond_atom_site_label_1
_geom_bond_atom_site_label_2
_geom_bond_distance
_geom_bond_site_symmetry_2
_geom_bond_publ_flag
Co1 N17 2.056(9) . ?
Co1 N5 2.068(9) . ?
Co1 N1 2.176(9) . ?
Co1 N9 2.207(10) . ?
Co1 Cl1 2.268(4) . ?
N1 C101 1.490(12) . ?
N1 C16 1.499(12) . ?
N1 C2 1.501(14) . ?
C2 C3 1.468(14) . ?
C3 C4 1.542(15) . ?
C4 N5 1.471(15) . ?
N5 C6 1.489(13) . ?
N5 C51 1.493(13) . ?
C6 C7 1.515(18) . ?
C7 C8 1.538(15) . ?
C8 N9 1.511(12) . ?
N9 C501 1.452(12) . ?
N9 C10 1.500(14) . ?
C10 C11 1.507(14) . ?
C11 N17 1.331(14) . ?
C11 C12 1.365(15) . ?
C12 C13 1.367(15) . ?
C13 C14 1.365(16) . ?
C14 C15 1.411(14) . ?
C15 N17 1.359(12) . ?
C15 C16 1.466(15) . ?
C103 N104 1.139(14) . ?
C103 C104 1.470(16) . ?
C101 C104 1.536(15) . ?
C501 C502 1.520(15) . ?
C502 C503 1.484(16) . ?
C503 N504 1.118(14) . ?
Co2 Cl2 2.278(4) 6_656 ?
Co2 Cl2 2.278(4) . ?
Co2 Cl3 2.287(4) 6_656 ?
Co2 Cl3 2.287(4) . ?
